data_1553769
loop_
_publ_author_name
'Ding, Junshuai'
'Zhang, Yingchao'
'Li, Jizhen'

_publ_section_title
;
 Nickel-catalyzed selective C-5 fluorination of 8-aminoquinolines with
 NFSI
;
_journal_issue 8
_journal_name_full 'Organic Chemistry Frontiers'
_journal_page_first 1528
_journal_paper_doi 10.1039/C7QO00211D
_journal_volume 4
_journal_year 2017
_chemical_formula_sum 'C16 H11 F N2 O'
_chemical_formula_weight 266.27
_space_group_crystal_system monoclinic
_space_group_IT_number 14
_space_group_name_Hall '-P 2ybc'
_space_group_name_H-M_alt 'P 1 21/c 1'
_atom_sites_solution_hydrogens geom
_audit_creation_method SHELXL-2014/7
_audit_update_record
;
2017-03-18 deposited with the CCDC.
2017-04-28 downloaded from the CCDC.
;
_cell_angle_alpha 90
_cell_angle_beta 105.861(11)
_cell_angle_gamma 90
_cell_formula_units_Z 4
_cell_length_a 21.229(10)
_cell_length_b 3.9190(19)
_cell_length_c 15.628(8)
_cell_measurement_reflns_used 616
_cell_measurement_temperature 273(2)
_cell_measurement_theta_max 19.77
_cell_measurement_theta_min 2.71
_cell_volume 1250.7(11)
_computing_structure_refinement 'SHELXL-2014/7 (Sheldrick, 2014)'
_diffrn_ambient_temperature 273(2)
_diffrn_measured_fraction_theta_full 0.996
_diffrn_measured_fraction_theta_max 0.989
_diffrn_measurement_device_type CCD
_diffrn_radiation_type MoK\a
_diffrn_radiation_wavelength 0.71073
_diffrn_reflns_av_R_equivalents 0.0644
_diffrn_reflns_av_unetI/netI 0.0754
_diffrn_reflns_Laue_measured_fraction_full 0.996
_diffrn_reflns_Laue_measured_fraction_max 0.989
_diffrn_reflns_limit_h_max 25
_diffrn_reflns_limit_h_min -25
_diffrn_reflns_limit_k_max 4
_diffrn_reflns_limit_k_min -4
_diffrn_reflns_limit_l_max 14
_diffrn_reflns_limit_l_min -19
_diffrn_reflns_number 7250
_diffrn_reflns_point_group_measured_fraction_full 0.996
_diffrn_reflns_point_group_measured_fraction_max 0.989
_diffrn_reflns_theta_full 25.242
_diffrn_reflns_theta_max 25.654
_diffrn_reflns_theta_min 0.997
_exptl_absorpt_coefficient_mu 0.100
_exptl_absorpt_correction_type multi-scan
_exptl_absorpt_process_details sadabs
_exptl_crystal_colour colorless
_exptl_crystal_density_diffrn 1.414
_exptl_crystal_description Block
_exptl_crystal_F_000 552
_exptl_crystal_size_max 0.220
_exptl_crystal_size_mid 0.200
_exptl_crystal_size_min 0.180
_exptl_transmission_factor_max 0.864
_exptl_transmission_factor_min 0.864
_refine_diff_density_max 0.212
_refine_diff_density_min -0.184
_refine_diff_density_rms 0.052
_refine_ls_extinction_method none
_refine_ls_goodness_of_fit_ref 0.994
_refine_ls_hydrogen_treatment constr
_refine_ls_matrix_type full
_refine_ls_number_parameters 181
_refine_ls_number_reflns 2342
_refine_ls_number_restraints 0
_refine_ls_restrained_S_all 0.994
_refine_ls_R_factor_all 0.1172
_refine_ls_R_factor_gt 0.0737
_refine_ls_shift/su_max 0.000
_refine_ls_shift/su_mean 0.000
_refine_ls_structure_factor_coef Fsqd
_refine_ls_weighting_details 'w=1/[\s^2^(Fo^2^)+(0.0984P)^2^+1.0457P] where P=(Fo^2^+2Fc^2^)/3'
_refine_ls_weighting_scheme calc
_refine_ls_wR_factor_gt 0.2007
_refine_ls_wR_factor_ref 0.2307
_reflns_Friedel_coverage 0.000
_reflns_number_gt 1368
_reflns_number_total 2342
_reflns_threshold_expression 'I > 2\s(I)'
_cod_data_source_file c7qo00211d2.cif
_cod_data_source_block 1
_cod_original_cell_volume 1250.7(10)
_cod_original_sg_symbol_H-M 'P 21/c'
_cod_database_code 1553769
_shelx_shelxl_version_number 2014/7
_shelx_space_group_comment
;
The symmetry employed for this shelxl refinement is uniquely defined
by the following loop, which should always be used as a source of
symmetry information in preference to the above space-group names.
They are only intended as comments.
;
_shelx_estimated_absorpt_t_min 0.978
_shelx_estimated_absorpt_t_max 0.982

loop_
_space_group_symop_operation_xyz
'x, y, z'
'-x, y+1/2, -z+1/2'
'-x, -y, -z'
'x, -y-1/2, z-1/2'

loop_
_atom_site_label
_atom_site_type_symbol
_atom_site_fract_x
_atom_site_fract_y
_atom_site_fract_z
_atom_site_U_iso_or_equiv
_atom_site_adp_type
_atom_site_occupancy
_atom_site_site_symmetry_order
_atom_site_calc_flag
_atom_site_refinement_flags_posn
_atom_site_refinement_flags_adp
F1 F 0.08683(12) 0.4398(8) 0.87403(17) 0.0809(9) Uani 1 1 d . .
N1 N 0.27359(14) 0.1157(9) 0.6995(2) 0.0551(9) Uani 1 1 d . .
H1 H 0.2615 0.1756 0.6445 0.066 Uiso 1 1 calc R U
C4 C 0.12202(19) 0.4455(10) 0.7430(3) 0.0507(10) Uani 1 1 d . .
O1 O 0.35751(14) -0.1245(10) 0.80242(19) 0.0829(11) Uani 1 1 d . .
C5 C 0.17103(18) 0.3596(10) 0.7003(2) 0.0478(9) Uani 1 1 d . .
N2 N 0.16375(16) 0.4341(9) 0.6128(2) 0.0560(9) Uani 1 1 d . .
C7 C 0.23830(19) 0.1125(11) 0.8366(2) 0.0563(10) Uani 1 1 d . .
H7 H 0.2764 0.0022 0.8681 0.068 Uiso 1 1 calc R U
C11 C 0.36637(18) -0.0974(10) 0.6536(2) 0.0510(9) Uani 1 1 d . .
C6 C 0.22903(18) 0.1934(10) 0.7480(3) 0.0516(10) Uani 1 1 d . .
C8 C 0.1892(2) 0.1989(12) 0.8793(3) 0.0606(11) Uani 1 1 d . .
H8 H 0.1952 0.1471 0.9391 0.073 Uiso 1 1 calc R U
C10 C 0.33275(19) -0.0390(11) 0.7255(3) 0.0540(10) Uani 1 1 d . .
C9 C 0.13453(19) 0.3553(11) 0.8330(3) 0.0562(11) Uani 1 1 d . .
C16 C 0.42779(19) -0.2426(12) 0.6784(3) 0.0591(11) Uani 1 1 d . .
H16 H 0.4466 -0.3030 0.7374 0.071 Uiso 1 1 calc R U
C12 C 0.3393(2) -0.0151(12) 0.5652(3) 0.0624(12) Uani 1 1 d . .
H12 H 0.2977 0.0816 0.5477 0.075 Uiso 1 1 calc R U
C13 C 0.3731(2) -0.0747(12) 0.5025(3) 0.0642(12) Uani 1 1 d . .
H13 H 0.3543 -0.0172 0.4433 0.077 Uiso 1 1 calc R U
C3 C 0.0647(2) 0.6076(11) 0.6929(3) 0.0586(11) Uani 1 1 d . .
H3 H 0.0318 0.6667 0.7191 0.070 Uiso 1 1 calc R U
C15 C 0.4619(2) -0.2991(13) 0.6148(3) 0.0665(12) Uani 1 1 d . .
H15 H 0.5037 -0.3927 0.6319 0.080 Uiso 1 1 calc R U
C1 C 0.1094(2) 0.5874(12) 0.5688(3) 0.0660(12) Uani 1 1 d . .
H1A H 0.1046 0.6401 0.5094 0.079 Uiso 1 1 calc R U
C14 C 0.4341(2) -0.2178(12) 0.5275(3) 0.0653(12) Uani 1 1 d . .
H14 H 0.4566 -0.2598 0.4853 0.078 Uiso 1 1 calc R U
C2 C 0.0579(2) 0.6772(12) 0.6050(3) 0.0643(12) Uani 1 1 d . .
H2 H 0.0203 0.7812 0.5701 0.077 Uiso 1 1 calc R U

loop_
_atom_site_aniso_label
_atom_site_aniso_U_11
_atom_site_aniso_U_22
_atom_site_aniso_U_33
_atom_site_aniso_U_23
_atom_site_aniso_U_13
_atom_site_aniso_U_12
F1 0.0748(16) 0.115(2) 0.0621(16) -0.0142(15) 0.0338(13) -0.0028(16)
N1 0.0528(18) 0.074(2) 0.0394(17) 0.0023(16) 0.0143(14) 0.0113(17)
C4 0.055(2) 0.050(2) 0.049(2) -0.0089(18) 0.0181(18) -0.0054(19)
O1 0.0704(19) 0.133(3) 0.0454(17) 0.0193(18) 0.0151(14) 0.025(2)
C5 0.051(2) 0.052(2) 0.040(2) -0.0055(17) 0.0121(16) -0.0060(18)
N2 0.064(2) 0.063(2) 0.0434(18) 0.0009(16) 0.0175(15) 0.0058(18)
C7 0.055(2) 0.069(3) 0.042(2) -0.0011(19) 0.0082(17) -0.004(2)
C11 0.057(2) 0.052(2) 0.045(2) -0.0032(18) 0.0152(17) -0.0007(19)
C6 0.053(2) 0.054(2) 0.047(2) -0.0077(18) 0.0147(17) -0.0039(19)
C8 0.069(3) 0.077(3) 0.038(2) -0.009(2) 0.0192(19) -0.016(2)
C10 0.058(2) 0.060(3) 0.043(2) 0.0033(19) 0.0109(18) 0.002(2)
C9 0.053(2) 0.066(3) 0.055(2) -0.013(2) 0.0231(19) -0.012(2)
C16 0.061(2) 0.065(3) 0.048(2) -0.001(2) 0.0108(19) 0.007(2)
C12 0.059(2) 0.077(3) 0.049(2) 0.001(2) 0.0118(19) 0.014(2)
C13 0.078(3) 0.074(3) 0.040(2) 0.001(2) 0.015(2) 0.006(2)
C3 0.057(2) 0.059(3) 0.064(3) -0.006(2) 0.023(2) -0.002(2)
C15 0.056(2) 0.078(3) 0.065(3) -0.002(2) 0.017(2) 0.015(2)
C1 0.068(3) 0.074(3) 0.054(3) 0.003(2) 0.012(2) 0.008(2)
C14 0.069(3) 0.072(3) 0.062(3) -0.010(2) 0.032(2) 0.001(2)
C2 0.064(2) 0.063(3) 0.064(3) 0.000(2) 0.014(2) 0.011(2)

loop_
_atom_type_symbol
_atom_type_description
_atom_type_scat_dispersion_real
_atom_type_scat_dispersion_imag
_atom_type_scat_source
C C 0.0033 0.0016 'International Tables Vol C Tables 4.2.6.8 and 6.1.1.4'
H H 0.0000 0.0000 'International Tables Vol C Tables 4.2.6.8 and 6.1.1.4'
N N 0.0061 0.0033 'International Tables Vol C Tables 4.2.6.8 and 6.1.1.4'
O O 0.0106 0.0060 'International Tables Vol C Tables 4.2.6.8 and 6.1.1.4'
F F 0.0171 0.0103 'International Tables Vol C Tables 4.2.6.8 and 6.1.1.4'

loop_
_geom_angle_atom_site_label_1
_geom_angle_atom_site_label_2
_geom_angle_atom_site_label_3
_geom_angle
C10 N1 C6 130.1(3)
C9 C4 C3 124.7(4)
C9 C4 C5 116.6(4)
C3 C4 C5 118.6(4)
N2 C5 C6 118.1(3)
N2 C5 C4 121.5(4)
C6 C5 C4 120.4(3)
C1 N2 C5 117.6(3)
C6 C7 C8 119.6(4)
C16 C11 C12 118.8(4)
C16 C11 C10 117.3(3)
C12 C11 C10 123.9(4)
C7 C6 N1 124.2(4)
C7 C6 C5 120.0(4)
N1 C6 C5 115.8(3)
C9 C8 C7 119.6(4)
O1 C10 N1 122.2(4)
O1 C10 C11 122.0(4)
N1 C10 C11 115.7(3)
C8 C9 F1 119.8(4)
C8 C9 C4 123.8(4)
F1 C9 C4 116.3(4)
C11 C16 C15 119.9(4)
C11 C12 C13 120.9(4)
C14 C13 C12 120.1(4)
C2 C3 C4 119.1(4)
C14 C15 C16 120.4(4)
N2 C1 C2 124.9(4)
C15 C14 C13 119.8(4)
C3 C2 C1 118.3(4)

loop_
_geom_bond_atom_site_label_1
_geom_bond_atom_site_label_2
_geom_bond_distance
F1 C9 1.379(4)
N1 C10 1.353(5)
N1 C6 1.398(5)
C4 C9 1.403(6)
C4 C3 1.406(6)
C4 C5 1.421(5)
O1 C10 1.220(5)
C5 N2 1.366(5)
C5 C6 1.412(5)
N2 C1 1.316(5)
C7 C6 1.380(5)
C7 C8 1.424(6)
C11 C16 1.378(5)
C11 C12 1.380(5)
C11 C10 1.505(5)
C8 C9 1.337(6)
C16 C15 1.398(6)
C12 C13 1.384(6)
C13 C14 1.367(6)
C3 C2 1.370(6)
C15 C14 1.367(6)
C1 C2 1.404(6)

loop_
_geom_torsion_atom_site_label_1
_geom_torsion_atom_site_label_2
_geom_torsion_atom_site_label_3
_geom_torsion_atom_site_label_4
_geom_torsion
C9 C4 C5 N2 179.7(4)
C3 C4 C5 N2 0.7(6)
C9 C4 C5 C6 -0.3(6)
C3 C4 C5 C6 -179.3(4)
C6 C5 N2 C1 179.6(4)
C4 C5 N2 C1 -0.4(6)
C8 C7 C6 N1 -179.0(4)
C8 C7 C6 C5 -0.3(6)
C10 N1 C6 C7 -1.5(7)
C10 N1 C6 C5 179.7(4)
N2 C5 C6 C7 -179.8(4)
C4 C5 C6 C7 0.2(6)
N2 C5 C6 N1 -0.9(5)
C4 C5 C6 N1 179.1(3)
C6 C7 C8 C9 0.5(6)
C6 N1 C10 O1 -3.3(7)
C6 N1 C10 C11 177.1(4)
C16 C11 C10 O1 -2.1(6)
C12 C11 C10 O1 177.8(4)
C16 C11 C10 N1 177.6(4)
C12 C11 C10 N1 -2.6(6)
C7 C8 C9 F1 -180.0(4)
C7 C8 C9 C4 -0.7(7)
C3 C4 C9 C8 179.5(4)
C5 C4 C9 C8 0.6(6)
C3 C4 C9 F1 -1.2(6)
C5 C4 C9 F1 179.9(3)
C12 C11 C16 C15 1.0(6)
C10 C11 C16 C15 -179.2(4)
C16 C11 C12 C13 -0.4(7)
C10 C11 C12 C13 179.7(4)
C11 C12 C13 C14 0.2(7)
C9 C4 C3 C2 -178.9(4)
C5 C4 C3 C2 0.0(6)
C11 C16 C15 C14 -1.4(7)
C5 N2 C1 C2 -0.6(7)
C16 C15 C14 C13 1.2(7)
C12 C13 C14 C15 -0.6(7)
C4 C3 C2 C1 -0.9(6)
N2 C1 C2 C3 1.3(7)
